data_2237192
loop_
_publ_author_name
'Kant, Rajni'
'Gupta, Vivek K.'
'Kapoor, Kamini'
'Patil, D. R.'
'Jagadale, S. D.'
'Deshmukh, Madhukar B.'

_publ_section_title
;
 9-(3-Fluorophenyl)-3,3,6,6-tetramethyl-1,2,3,4,5,6,7,8,9,10-decahydroacridine-1,8-dione
;
_journal_coeditor_code LH5569
_journal_issue 1
_journal_name_full 'Acta Crystallographica Section E'
_journal_page_first o101
_journal_paper_doi 10.1107/S1600536812050556
_journal_volume 69
_journal_year 2013
_chemical_formula_iupac 'C23 H26 F N O2'
_chemical_formula_moiety 'C23 H26 F N O2'
_chemical_formula_sum 'C23 H26 F N O2'
_chemical_formula_weight 367.45
_chemical_name_systematic
;
9-(3-Fluorophenyl)-3,3,6,6-tetramethyl-1,2,3,4,5,6,7,8,9,10-
decahydroacridine-1,8-dione
;
_space_group_IT_number 14
_symmetry_cell_setting monoclinic
_symmetry_space_group_name_Hall '-P 2ybc'
_symmetry_space_group_name_H-M 'P 1 21/c 1'
_atom_sites_solution_hydrogens geom
_atom_sites_solution_primary direct
_atom_sites_solution_secondary difmap
_audit_creation_method SHELXL-97
_cell_angle_alpha 90.00
_cell_angle_beta 100.215(2)
_cell_angle_gamma 90.00
_cell_formula_units_Z 4
_cell_length_a 11.0505(3)
_cell_length_b 12.8264(3)
_cell_length_c 13.8548(3)
_cell_measurement_reflns_used 11314
_cell_measurement_temperature 293(2)
_cell_measurement_theta_max 29.0687
_cell_measurement_theta_min 3.5036
_cell_volume 1932.63(8)
_computing_cell_refinement 'CrysAlis PRO (Oxford Diffraction, 2010)'
_computing_data_collection 'CrysAlis PRO (Oxford Diffraction, 2010)'
_computing_data_reduction 'CrysAlis PRO (Oxford Diffraction, 2010)'
_computing_molecular_graphics 'ORTEP-3 (Farrugia, 2012)'
_computing_publication_material 'PLATON (Spek, 2009)'
_computing_structure_refinement 'SHELXL97 (Sheldrick, 2008)'
_computing_structure_solution 'SHELXS97 (Sheldrick, 2008)'
_diffrn_ambient_temperature 293(2)
_diffrn_detector_area_resol_mean 16.1049
_diffrn_measured_fraction_theta_full 0.998
_diffrn_measured_fraction_theta_max 0.998
_diffrn_measurement_device_type 'Oxford Diffraction Xcalibur Sapphire3'
_diffrn_measurement_method '\w scans'
_diffrn_radiation_monochromator graphite
_diffrn_radiation_source 'fine-focus sealed tube'
_diffrn_radiation_type MoK\a
_diffrn_radiation_wavelength 0.71073
_diffrn_reflns_av_R_equivalents 0.0409
_diffrn_reflns_av_sigmaI/netI 0.0251
_diffrn_reflns_limit_h_max 13
_diffrn_reflns_limit_h_min -13
_diffrn_reflns_limit_k_max 15
_diffrn_reflns_limit_k_min -15
_diffrn_reflns_limit_l_max 17
_diffrn_reflns_limit_l_min -17
_diffrn_reflns_number 30330
_diffrn_reflns_theta_full 26.00
_diffrn_reflns_theta_max 26.00
_diffrn_reflns_theta_min 3.51
_diffrn_standards_decay_% 0
_diffrn_standards_interval_count 0
_diffrn_standards_interval_time 0
_diffrn_standards_number 0
_exptl_absorpt_coefficient_mu 0.086
_exptl_absorpt_correction_T_max 1.00000
_exptl_absorpt_correction_T_min 0.89742
_exptl_absorpt_correction_type multi-scan
_exptl_absorpt_process_details '(CrysAlis PRO; Oxford Diffraction, 2010)'
_exptl_crystal_colour yellow
_exptl_crystal_density_diffrn 1.263
_exptl_crystal_density_method 'not measured'
_exptl_crystal_description block
_exptl_crystal_F_000 784
_exptl_crystal_size_max 0.3
_exptl_crystal_size_mid 0.2
_exptl_crystal_size_min 0.2
_refine_diff_density_max 0.208
_refine_diff_density_min -0.302
_refine_ls_extinction_method none
_refine_ls_goodness_of_fit_ref 1.030
_refine_ls_hydrogen_treatment constr
_refine_ls_matrix_type full
_refine_ls_number_parameters 248
_refine_ls_number_reflns 3789
_refine_ls_number_restraints 0
_refine_ls_restrained_S_all 1.030
_refine_ls_R_factor_all 0.0606
_refine_ls_R_factor_gt 0.0443
_refine_ls_shift/su_max 0.002
_refine_ls_shift/su_mean 0.000
_refine_ls_structure_factor_coef Fsqd
_refine_ls_weighting_details 'calc w=1/[\s^2^(Fo^2^)+(0.0534P)^2^+0.5565P] where P=(Fo^2^+2Fc^2^)/3'
_refine_ls_weighting_scheme calc
_refine_ls_wR_factor_gt 0.1075
_refine_ls_wR_factor_ref 0.1175
_reflns_number_gt 2922
_reflns_number_total 3789
_reflns_threshold_expression I>2sigma(I)
_cod_data_source_file lh5569.cif
_cod_data_source_block I
_cod_original_sg_symbol_H-M 'P 21/c'
_cod_database_code 2237192
_cod_database_fobs_code 2237192

loop_
_symmetry_equiv_pos_as_xyz
'x, y, z'
'-x, y+1/2, -z+1/2'
'-x, -y, -z'
'x, -y-1/2, z-1/2'

loop_
_atom_site_type_symbol
_atom_site_label
_atom_site_fract_x
_atom_site_fract_y
_atom_site_fract_z
_atom_site_U_iso_or_equiv
_atom_site_adp_type
_atom_site_calc_flag
_atom_site_refinement_flags
_atom_site_occupancy
_atom_site_symmetry_multiplicity
F F1 0.41296(13) 0.61151(11) 0.95736(11) 0.0872(5) Uani d . 1 1
O O1 0.37340(11) 0.15628(10) 1.02926(8) 0.0458(3) Uani d . 1 1
O O2 -0.05752(11) 0.26403(9) 0.87999(9) 0.0447(3) Uani d . 1 1
C C1 0.40151(14) 0.17311(12) 0.94855(10) 0.0314(3) Uani d . 1 1
C C2 0.52391(14) 0.13764(13) 0.92694(11) 0.0350(4) Uani d . 1 1
H H2A 0.5477 0.0743 0.9637 0.042 Uiso calc R 1 1
H H2B 0.5849 0.1905 0.9503 0.042 Uiso calc R 1 1
C C3 0.52646(14) 0.11663(12) 0.81853(11) 0.0326(4) Uani d . 1 1
C C4 0.47300(15) 0.21159(14) 0.75919(11) 0.0369(4) Uani d . 1 1
H H4A 0.5312 0.2687 0.7715 0.044 Uiso calc R 1 1
H H4B 0.4616 0.1949 0.6899 0.044 Uiso calc R 1 1
C C4A 0.35251(14) 0.24594(11) 0.78386(11) 0.0299(3) Uani d . 1 1
C C5 0.06856(15) 0.34840(14) 0.62736(11) 0.0374(4) Uani d . 1 1
H H5A 0.0487 0.2898 0.5831 0.045 Uiso calc R 1 1
H H5B 0.1117 0.3997 0.5947 0.045 Uiso calc R 1 1
C C5A 0.15152(14) 0.31198(12) 0.71821(11) 0.0300(3) Uani d . 1 1
C C6 -0.05098(15) 0.39660(14) 0.64830(12) 0.0382(4) Uani d . 1 1
C C7 -0.10509(15) 0.32075(15) 0.71400(13) 0.0436(4) Uani d . 1 1
H H7A -0.1781 0.3519 0.7317 0.052 Uiso calc R 1 1
H H7B -0.1303 0.2579 0.6769 0.052 Uiso calc R 1 1
C C8 -0.01831(15) 0.29119(12) 0.80649(12) 0.0333(4) Uani d . 1 1
C C8A 0.11243(14) 0.29285(11) 0.80350(11) 0.0299(3) Uani d . 1 1
C C9 0.20404(14) 0.27571(12) 0.89720(11) 0.0311(3) Uani d . 1 1
H H9 0.1689 0.2262 0.9385 0.037 Uiso calc R 1 1
C C9A 0.32076(14) 0.23003(12) 0.87301(11) 0.0304(3) Uani d . 1 1
N N10 0.27307(11) 0.29683(10) 0.71127(9) 0.0329(3) Uani d . 1 1
H H10 0.2999 0.3196 0.6606 0.039 Uiso calc R 1 1
C C11 0.65972(16) 0.09985(16) 0.80536(13) 0.0476(5) Uani d . 1 1
H H11A 0.6623 0.0897 0.7371 0.071 Uiso calc R 1 1
H H11B 0.6926 0.0395 0.8418 0.071 Uiso calc R 1 1
H H11C 0.7079 0.1599 0.8290 0.071 Uiso calc R 1 1
C C12 0.45147(17) 0.01935(14) 0.78447(14) 0.0487(5) Uani d . 1 1
H H12A 0.3677 0.0297 0.7923 0.073 Uiso calc R 1 1
H H12B 0.4853 -0.0394 0.8230 0.073 Uiso calc R 1 1
H H12C 0.4543 0.0065 0.7166 0.073 Uiso calc R 1 1
C C13 -0.02574(19) 0.50270(14) 0.69808(15) 0.0511(5) Uani d . 1 1
H H13A -0.1012 0.5313 0.7116 0.077 Uiso calc R 1 1
H H13B 0.0084 0.5490 0.6555 0.077 Uiso calc R 1 1
H H13C 0.0315 0.4944 0.7584 0.077 Uiso calc R 1 1
C C14 -0.14131(19) 0.41061(19) 0.55164(15) 0.0616(6) Uani d . 1 1
H H14A -0.1582 0.3441 0.5205 0.092 Uiso calc R 1 1
H H14B -0.1059 0.4562 0.5092 0.092 Uiso calc R 1 1
H H14C -0.2165 0.4404 0.5647 0.092 Uiso calc R 1 1
C C15 0.22599(15) 0.37969(12) 0.95166(11) 0.0332(4) Uani d . 1 1
C C16 0.1496(2) 0.41131(15) 1.01546(14) 0.0534(5) Uani d . 1 1
H H16 0.0891 0.3662 1.0294 0.064 Uiso calc R 1 1
C C17 0.1618(2) 0.50844(17) 1.05846(16) 0.0634(6) Uani d . 1 1
H H17 0.1094 0.5278 1.1010 0.076 Uiso calc R 1 1
C C18 0.2498(2) 0.57702(16) 1.03973(14) 0.0558(5) Uani d . 1 1
H H18 0.2580 0.6429 1.0682 0.067 Uiso calc R 1 1
C C19 0.32474(18) 0.54449(15) 0.97744(14) 0.0503(5) Uani d . 1 1
C C20 0.31554(16) 0.44858(14) 0.93376(12) 0.0437(4) Uani d . 1 1
H H20 0.3693 0.4298 0.8922 0.052 Uiso calc R 1 1

loop_
_atom_site_aniso_label
_atom_site_aniso_U_11
_atom_site_aniso_U_22
_atom_site_aniso_U_33
_atom_site_aniso_U_12
_atom_site_aniso_U_13
_atom_site_aniso_U_23
F1 0.0871(10) 0.0698(9) 0.1120(11) -0.0351(8) 0.0372(9) -0.0326(8)
O1 0.0544(8) 0.0560(8) 0.0294(6) 0.0148(6) 0.0140(5) 0.0112(5)
O2 0.0456(7) 0.0442(7) 0.0505(7) 0.0011(5) 0.0255(6) 0.0061(6)
C1 0.0385(9) 0.0287(8) 0.0280(8) 0.0023(6) 0.0083(6) 0.0000(6)
C2 0.0345(9) 0.0362(9) 0.0338(8) 0.0049(7) 0.0043(7) 0.0029(7)
C3 0.0305(8) 0.0338(9) 0.0339(8) 0.0066(7) 0.0069(6) -0.0026(7)
C4 0.0370(9) 0.0426(10) 0.0343(8) 0.0091(7) 0.0154(7) 0.0055(7)
C4A 0.0342(8) 0.0258(8) 0.0315(8) 0.0057(6) 0.0110(6) 0.0037(6)
C5 0.0414(9) 0.0411(9) 0.0304(8) 0.0066(7) 0.0085(7) 0.0025(7)
C5A 0.0339(8) 0.0260(8) 0.0316(8) 0.0054(6) 0.0104(6) 0.0010(6)
C6 0.0336(9) 0.0433(10) 0.0376(9) 0.0076(7) 0.0064(7) 0.0030(7)
C7 0.0336(9) 0.0462(10) 0.0520(10) -0.0009(8) 0.0100(8) -0.0008(8)
C8 0.0381(9) 0.0236(8) 0.0412(9) 0.0013(6) 0.0149(7) -0.0021(7)
C8A 0.0357(8) 0.0242(7) 0.0321(8) 0.0051(6) 0.0118(6) 0.0021(6)
C9 0.0367(8) 0.0301(8) 0.0299(8) 0.0071(6) 0.0153(6) 0.0063(6)
C9A 0.0366(8) 0.0263(8) 0.0304(8) 0.0063(6) 0.0118(6) 0.0024(6)
N10 0.0359(7) 0.0377(7) 0.0282(6) 0.0085(6) 0.0143(5) 0.0087(6)
C11 0.0371(10) 0.0608(12) 0.0459(10) 0.0141(8) 0.0097(8) -0.0022(9)
C12 0.0481(11) 0.0399(10) 0.0565(11) 0.0047(8) 0.0044(9) -0.0111(8)
C13 0.0585(12) 0.0388(10) 0.0592(12) 0.0117(9) 0.0189(9) 0.0052(9)
C14 0.0457(11) 0.0861(16) 0.0504(11) 0.0153(11) 0.0015(9) 0.0114(11)
C15 0.0390(9) 0.0343(9) 0.0273(8) 0.0102(7) 0.0087(6) 0.0035(6)
C16 0.0703(13) 0.0418(10) 0.0577(12) 0.0033(9) 0.0375(10) -0.0041(9)
C17 0.0827(16) 0.0515(12) 0.0660(13) 0.0086(11) 0.0410(12) -0.0144(10)
C18 0.0690(13) 0.0433(11) 0.0550(12) 0.0076(10) 0.0108(10) -0.0158(9)
C19 0.0508(11) 0.0471(11) 0.0525(11) -0.0065(9) 0.0080(9) -0.0068(9)
C20 0.0439(10) 0.0485(11) 0.0414(9) 0.0020(8) 0.0145(8) -0.0071(8)

loop_
_atom_type_symbol
_atom_type_description
_atom_type_scat_dispersion_real
_atom_type_scat_dispersion_imag
_atom_type_scat_source
C C 0.0033 0.0016 'International Tables Vol C Tables 4.2.6.8 and 6.1.1.4'
H H 0.0000 0.0000 'International Tables Vol C Tables 4.2.6.8 and 6.1.1.4'
N N 0.0061 0.0033 'International Tables Vol C Tables 4.2.6.8 and 6.1.1.4'
O O 0.0106 0.0060 'International Tables Vol C Tables 4.2.6.8 and 6.1.1.4'
F F 0.0171 0.0103 'International Tables Vol C Tables 4.2.6.8 and 6.1.1.4'

loop_
_geom_angle_atom_site_label_1
_geom_angle_atom_site_label_2
_geom_angle_atom_site_label_3
_geom_angle
O1 C1 C9A 121.51(14)
O1 C1 C2 120.49(14)
C9A C1 C2 117.97(13)
C1 C2 C3 114.93(13)
C1 C2 H2A 108.5
C3 C2 H2A 108.5
C1 C2 H2B 108.5
C3 C2 H2B 108.5
H2A C2 H2B 107.5
C12 C3 C4 110.39(14)
C12 C3 C11 109.23(14)
C4 C3 C11 109.64(14)
C12 C3 C2 110.11(14)
C4 C3 C2 108.35(12)
C11 C3 C2 109.09(13)
C4A C4 C3 112.70(12)
C4A C4 H4A 109.1
C3 C4 H4A 109.1
C4A C4 H4B 109.1
C3 C4 H4B 109.1
H4A C4 H4B 107.8
C9A C4A N10 120.11(13)
C9A C4A C4 123.13(14)
N10 C4A C4 116.75(12)
C5A C5 C6 112.79(13)
C5A C5 H5A 109.0
C6 C5 H5A 109.0
C5A C5 H5B 109.0
C6 C5 H5B 109.0
H5A C5 H5B 107.8
C8A C5A N10 120.17(14)
C8A C5A C5 123.37(14)
N10 C5A C5 116.45(12)
C7 C6 C13 110.98(14)
C7 C6 C14 109.44(15)
C13 C6 C14 109.17(16)
C7 C6 C5 107.34(14)
C13 C6 C5 110.50(14)
C14 C6 C5 109.37(14)
C8 C7 C6 114.23(14)
C8 C7 H7A 108.7
C6 C7 H7A 108.7
C8 C7 H7B 108.7
C6 C7 H7B 108.7
H7A C7 H7B 107.6
O2 C8 C8A 121.84(15)
O2 C8 C7 120.85(15)
C8A C8 C7 117.28(13)
C5A C8A C8 120.10(14)
C5A C8A C9 120.50(14)
C8 C8A C9 119.38(12)
C9A C9 C8A 109.52(12)
C9A C9 C15 112.41(13)
C8A C9 C15 108.64(12)
C9A C9 H9 108.7
C8A C9 H9 108.7
C15 C9 H9 108.7
C4A C9A C1 120.54(14)
C4A C9A C9 120.86(13)
C1 C9A C9 118.53(12)
C4A N10 C5A 121.29(12)
C4A N10 H10 119.4
C5A N10 H10 119.4
C3 C11 H11A 109.5
C3 C11 H11B 109.5
H11A C11 H11B 109.5
C3 C11 H11C 109.5
H11A C11 H11C 109.5
H11B C11 H11C 109.5
C3 C12 H12A 109.5
C3 C12 H12B 109.5
H12A C12 H12B 109.5
C3 C12 H12C 109.5
H12A C12 H12C 109.5
H12B C12 H12C 109.5
C6 C13 H13A 109.5
C6 C13 H13B 109.5
H13A C13 H13B 109.5
C6 C13 H13C 109.5
H13A C13 H13C 109.5
H13B C13 H13C 109.5
C6 C14 H14A 109.5
C6 C14 H14B 109.5
H14A C14 H14B 109.5
C6 C14 H14C 109.5
H14A C14 H14C 109.5
H14B C14 H14C 109.5
C20 C15 C16 117.63(16)
C20 C15 C9 121.66(13)
C16 C15 C9 120.53(15)
C17 C16 C15 121.07(19)
C17 C16 H16 119.5
C15 C16 H16 119.5
C18 C17 C16 121.17(18)
C18 C17 H17 119.4
C16 C17 H17 119.4
C19 C18 C17 117.04(18)
C19 C18 H18 121.5
C17 C18 H18 121.5
C18 C19 F1 118.19(17)
C18 C19 C20 123.36(19)
F1 C19 C20 118.45(17)
C19 C20 C15 119.71(16)
C19 C20 H20 120.1
C15 C20 H20 120.1

loop_
_geom_bond_atom_site_label_1
_geom_bond_atom_site_label_2
_geom_bond_distance
F1 C19 1.365(2)
O1 C1 1.2317(18)
O2 C8 1.2257(18)
C1 C9A 1.447(2)
C1 C2 1.507(2)
C2 C3 1.531(2)
C2 H2A 0.9700
C2 H2B 0.9700
C3 C12 1.526(2)
C3 C4 1.528(2)
C3 C11 1.531(2)
C4 C4A 1.498(2)
C4 H4A 0.9700
C4 H4B 0.9700
C4A C9A 1.358(2)
C4A N10 1.3766(19)
C5 C5A 1.495(2)
C5 C6 1.532(2)
C5 H5A 0.9700
C5 H5B 0.9700
C5A C8A 1.351(2)
C5A N10 1.3772(19)
C6 C7 1.525(2)
C6 C13 1.529(3)
C6 C14 1.532(2)
C7 C8 1.506(2)
C7 H7A 0.9700
C7 H7B 0.9700
C8 C8A 1.453(2)
C8A C9 1.514(2)
C9 C9A 1.508(2)
C9 C15 1.530(2)
C9 H9 0.9800
N10 H10 0.8600
C11 H11A 0.9600
C11 H11B 0.9600
C11 H11C 0.9600
C12 H12A 0.9600
C12 H12B 0.9600
C12 H12C 0.9600
C13 H13A 0.9600
C13 H13B 0.9600
C13 H13C 0.9600
C14 H14A 0.9600
C14 H14B 0.9600
C14 H14C 0.9600
C15 C20 1.382(2)
C15 C16 1.387(2)
C16 C17 1.377(3)
C16 H16 0.9300
C17 C18 1.369(3)
C17 H17 0.9300
C18 C19 1.363(3)
C18 H18 0.9300
C19 C20 1.367(3)
C20 H20 0.9300

loop_
_geom_hbond_atom_site_label_D
_geom_hbond_atom_site_label_H
_geom_hbond_atom_site_label_A
_geom_hbond_site_symmetry_A
_geom_hbond_distance_DH
_geom_hbond_distance_HA
_geom_hbond_distance_DA
_geom_hbond_angle_DHA
_geom_hbond_publ_flag
N10 H10 O1 4_565 0.86 2.14 2.990(2) 168 yes

loop_
_geom_torsion_atom_site_label_1
_geom_torsion_atom_site_label_2
_geom_torsion_atom_site_label_3
_geom_torsion_atom_site_label_4
_geom_torsion
O1 C1 C2 C3 153.20(15)
C9A C1 C2 C3 -28.8(2)
C1 C2 C3 C12 -69.81(17)
C1 C2 C3 C4 51.02(18)
C1 C2 C3 C11 170.33(14)
C12 C3 C4 C4A 71.15(17)
C11 C3 C4 C4A -168.46(14)
C2 C3 C4 C4A -49.50(18)
C3 C4 C4A C9A 27.9(2)
C3 C4 C4A N10 -152.80(14)
C6 C5 C5A C8A 19.5(2)
C6 C5 C5A N10 -161.31(14)
C5A C5 C6 C7 -49.58(19)
C5A C5 C6 C13 71.57(18)
C5A C5 C6 C14 -168.23(15)
C13 C6 C7 C8 -66.14(19)
C14 C6 C7 C8 173.31(15)
C5 C6 C7 C8 54.70(19)
C6 C7 C8 O2 153.47(15)
C6 C7 C8 C8A -28.6(2)
N10 C5A C8A C8 -169.29(14)
C5 C5A C8A C8 9.8(2)
N10 C5A C8A C9 12.3(2)
C5 C5A C8A C9 -168.58(14)
O2 C8 C8A C5A 172.64(15)
C7 C8 C8A C5A -5.3(2)
O2 C8 C8A C9 -8.9(2)
C7 C8 C8A C9 173.17(14)
C5A C8A C9 C9A -28.68(19)
C8 C8A C9 C9A 152.89(13)
C5A C8A C9 C15 94.45(16)
C8 C8A C9 C15 -83.98(16)
N10 C4A C9A C1 177.60(14)
C4 C4A C9A C1 -3.2(2)
N10 C4A C9A C9 -5.5(2)
C4 C4A C9A C9 173.74(15)
O1 C1 C9A C4A -178.70(15)
C2 C1 C9A C4A 3.3(2)
O1 C1 C9A C9 4.3(2)
C2 C1 C9A C9 -173.69(14)
C8A C9 C9A C4A 25.2(2)
C15 C9 C9A C4A -95.64(17)
C8A C9 C9A C1 -157.80(13)
C15 C9 C9A C1 81.32(17)
C9A C4A N10 C5A -14.6(2)
C4 C4A N10 C5A 166.08(14)
C8A C5A N10 C4A 11.1(2)
C5 C5A N10 C4A -168.07(14)
C9A C9 C15 C20 33.0(2)
C8A C9 C15 C20 -88.35(18)
C9A C9 C15 C16 -152.02(16)
C8A C9 C15 C16 86.61(18)
C20 C15 C16 C17 0.7(3)
C9 C15 C16 C17 -174.41(18)
C15 C16 C17 C18 0.0(3)
C16 C17 C18 C19 -0.4(3)
C17 C18 C19 F1 179.82(19)
C17 C18 C19 C20 0.2(3)
C18 C19 C20 C15 0.5(3)
F1 C19 C20 C15 -179.10(16)
C16 C15 C20 C19 -1.0(3)
C9 C15 C20 C19 174.13(16)

loop_
_cod_related_entry_id
_cod_related_entry_database
_cod_related_entry_code
1 ChemSpider 987050
